data_7221678
loop_
_publ_author_name
'Reddy, Dinesh S.'
'Hosamani, Kallappa M.'
'Devarajegowda, Hirihalli C.'
'Kurjogi, Mahantesh M.'

_publ_section_title
;
 A facile synthesis and evaluation of new biomolecule-based
 coumarin--thiazoline hybrids as potent anti-tubercular agents with
 cytotoxicity, DNA cleavage and X-ray studies
;
_journal_issue 79
_journal_name_full 'RSC Adv.'
_journal_page_first 64566
_journal_paper_doi 10.1039/C5RA09508E
_journal_volume 5
_journal_year 2015
_chemical_formula_moiety 'C14 H13 N O2 S2'
_chemical_formula_sum 'C14 H13 N O2 S2'
_chemical_formula_weight 291.37
_chemical_melting_point 442
_chemical_name_systematic
;
4-((4,5-dihydrothiazol-2-ylthio)methyl)-7-
methyl-2<i>H</i>-chromen-2-one
;
_space_group_crystal_system triclinic
_space_group_IT_number 2
_space_group_name_Hall '-P 1'
_space_group_name_H-M_alt 'P -1'
_symmetry_space_group_name_Hall '-P 1'
_symmetry_space_group_name_H-M 'P -1'
_atom_sites_solution_hydrogens geom
_atom_sites_solution_primary direct
_atom_sites_solution_secondary difmap
_audit_creation_method SHELXL-2014/7
_audit_update_record
;
2015-06-23 deposited with the CCDC.
2015-07-28 downloaded from the CCDC.
;
_cell_angle_alpha 91.435(2)
_cell_angle_beta 107.376(2)
_cell_angle_gamma 107.927(2)
_cell_formula_units_Z 2
_cell_length_a 7.8774(2)
_cell_length_b 8.4986(3)
_cell_length_c 11.2330(3)
_cell_measurement_reflns_used 3587
_cell_measurement_temperature 296(2)
_cell_measurement_theta_max 29.019
_cell_measurement_theta_min 1.916
_cell_volume 677.16(4)
_computing_cell_refinement 'SAINT (Bruker, 2001)'
_computing_data_collection 'SMART (Bruker, 2001)'
_computing_data_reduction SAINT
_computing_molecular_graphics 'ORTEP-3 (Farrugia, 1997)'
_computing_publication_material SHELXL-2014/7
_computing_structure_refinement 'SHELXL-2014/7 (Sheldrick, 2014)'
_computing_structure_solution 'SHELXL-2014/7 (Sheldrick, 2014)'
_diffrn_ambient_temperature 296(2)
_diffrn_measured_fraction_theta_full 0.999
_diffrn_measured_fraction_theta_max 0.994
_diffrn_measurement_device_type 'Bruker SMART CCD area-detector'
_diffrn_measurement_method '\w and \f scans'
_diffrn_radiation_monochromator graphite
_diffrn_radiation_source 'fine-focus sealed tube'
_diffrn_radiation_type MoK\a
_diffrn_radiation_wavelength 0.71073
_diffrn_reflns_av_R_equivalents 0.0236
_diffrn_reflns_av_unetI/netI 0.0229
_diffrn_reflns_laue_measured_fraction_full 0.999
_diffrn_reflns_laue_measured_fraction_max 0.994
_diffrn_reflns_limit_h_max 10
_diffrn_reflns_limit_h_min -10
_diffrn_reflns_limit_k_max 11
_diffrn_reflns_limit_k_min -11
_diffrn_reflns_limit_l_max 15
_diffrn_reflns_limit_l_min -15
_diffrn_reflns_number 13042
_diffrn_reflns_point_group_measured_fraction_full 0.999
_diffrn_reflns_point_group_measured_fraction_max 0.994
_diffrn_reflns_theta_full 25.242
_diffrn_reflns_theta_max 29.019
_diffrn_reflns_theta_min 1.916
_exptl_absorpt_coefficient_mu 0.389
_exptl_absorpt_correction_T_max 1.0000
_exptl_absorpt_correction_T_min 0.7700
_exptl_absorpt_correction_type psi-scan
_exptl_absorpt_process_details 'SADABS (Sheldrick, 2007)'
_exptl_crystal_colour colourless
_exptl_crystal_density_diffrn 1.429
_exptl_crystal_description Plate
_exptl_crystal_F_000 304
_exptl_crystal_size_max 0.24
_exptl_crystal_size_mid 0.20
_exptl_crystal_size_min 0.12
_refine_diff_density_max 0.508
_refine_diff_density_min -0.491
_refine_diff_density_rms 0.052
_refine_ls_extinction_method none
_refine_ls_goodness_of_fit_ref 1.043
_refine_ls_hydrogen_treatment constr
_refine_ls_matrix_type full
_refine_ls_number_parameters 172
_refine_ls_number_reflns 3587
_refine_ls_number_restraints 0
_refine_ls_restrained_S_all 1.043
_refine_ls_R_factor_all 0.0526
_refine_ls_R_factor_gt 0.0419
_refine_ls_shift/su_max 0.000
_refine_ls_shift/su_mean 0.000
_refine_ls_structure_factor_coef Fsqd
_refine_ls_weighting_details 'w=1/[\s^2^(Fo^2^)+(0.0653P)^2^+0.1591P] where P=(Fo^2^+2Fc^2^)/3'
_refine_ls_weighting_scheme calc
_refine_ls_wR_factor_gt 0.1166
_refine_ls_wR_factor_ref 0.1248
_reflns_Friedel_coverage 0.000
_reflns_number_gt 2841
_reflns_number_total 3587
_reflns_threshold_expression 'I > 2\s(I)'
_cod_data_source_file c5ra09508e2.cif
_cod_data_source_block I
_cod_database_code 7221678
_shelx_space_group_comment
;
The symmetry employed for this shelxl refinement is uniquely defined
by the following loop, which should always be used as a source of
symmetry information in preference to the above space-group names.
They are only intended as comments.
;

loop_
_space_group_symop_operation_xyz
'x, y, z'
'-x, -y, -z'

loop_
_atom_site_label
_atom_site_type_symbol
_atom_site_fract_x
_atom_site_fract_y
_atom_site_fract_z
_atom_site_U_iso_or_equiv
_atom_site_adp_type
_atom_site_occupancy
_atom_site_site_symmetry_order
_atom_site_calc_flag
_atom_site_refinement_flags_posn
_atom_site_refinement_flags_adp
S1 S 0.35558(6) 0.78948(6) 0.78493(4) 0.04858(15) Uani 1 1 d . .
S2 S 0.47720(7) 0.72252(7) 1.04767(5) 0.05993(17) Uani 1 1 d . .
O3 O 0.71476(16) 0.72281(16) 0.46773(11) 0.0440(3) Uani 1 1 d . .
O4 O 0.99688(18) 0.8638(2) 0.59845(14) 0.0621(4) Uani 1 1 d . .
N5 N 0.7148(2) 0.8971(2) 0.94110(14) 0.0508(4) Uani 1 1 d . .
C6 C 0.1158(3) 0.4049(3) 0.15844(19) 0.0589(5) Uani 1 1 d . .
H6A H -0.0162 0.3856 0.1419 0.088 Uiso 1 1 calc R U
H6B H 0.1533 0.4542 0.0904 0.088 Uiso 1 1 calc R U
H6C H 0.1398 0.3009 0.1661 0.088 Uiso 1 1 calc R U
C7 C 0.2265(2) 0.5208(2) 0.27879(16) 0.0438(4) Uani 1 1 d . .
C8 C 0.1355(2) 0.5837(2) 0.34841(17) 0.0473(4) Uani 1 1 d . .
H8 H 0.0046 0.5518 0.3201 0.057 Uiso 1 1 calc R U
C9 C 0.2353(2) 0.6913(2) 0.45752(16) 0.0433(4) Uani 1 1 d . .
H9 H 0.1713 0.7303 0.5023 0.052 Uiso 1 1 calc R U
C10 C 0.4330(2) 0.74314(19) 0.50234(14) 0.0351(3) Uani 1 1 d . .
C11 C 0.5215(2) 0.6782(2) 0.43224(14) 0.0366(3) Uani 1 1 d . .
C12 C 0.4211(2) 0.5685(2) 0.32357(16) 0.0417(4) Uani 1 1 d . .
H12 H 0.4845 0.5261 0.2801 0.050 Uiso 1 1 calc R U
C13 C 0.5509(2) 0.8605(2) 0.61373(14) 0.0368(3) Uani 1 1 d . .
C14 C 0.7387(2) 0.9026(2) 0.64474(16) 0.0431(4) Uani 1 1 d . .
H14 H 0.8136 0.9798 0.7154 0.052 Uiso 1 1 calc R U
C15 C 0.8296(2) 0.8333(2) 0.57314(16) 0.0447(4) Uani 1 1 d . .
C16 C 0.4637(2) 0.9355(2) 0.69234(16) 0.0431(4) Uani 1 1 d . .
H16A H 0.3689 0.9752 0.6375 0.052 Uiso 1 1 calc R U
H16B H 0.5602 1.0309 0.7484 0.052 Uiso 1 1 calc R U
C17 C 0.5440(2) 0.8167(2) 0.92257(15) 0.0405(4) Uani 1 1 d . .
C18 C 0.7228(3) 0.7616(3) 1.1321(2) 0.0638(5) Uani 1 1 d . .
H18A H 0.7512 0.7977 1.2205 0.077 Uiso 1 1 calc R U
H18B H 0.7560 0.6618 1.1245 0.077 Uiso 1 1 calc R U
C19 C 0.8295(3) 0.8988(3) 1.07109(18) 0.0565(5) Uani 1 1 d . .
H19A H 0.8606 1.0063 1.1188 0.068 Uiso 1 1 calc R U
H19B H 0.9463 0.8824 1.0717 0.068 Uiso 1 1 calc R U

loop_
_atom_site_aniso_label
_atom_site_aniso_U_11
_atom_site_aniso_U_22
_atom_site_aniso_U_33
_atom_site_aniso_U_23
_atom_site_aniso_U_13
_atom_site_aniso_U_12
S1 0.0334(2) 0.0666(3) 0.0408(2) 0.0037(2) 0.01401(17) 0.00793(19)
S2 0.0515(3) 0.0741(4) 0.0486(3) 0.0142(2) 0.0218(2) 0.0070(2)
O3 0.0356(6) 0.0602(7) 0.0425(6) 0.0076(5) 0.0170(5) 0.0200(5)
O4 0.0341(6) 0.0916(11) 0.0615(8) 0.0063(8) 0.0147(6) 0.0231(7)
N5 0.0376(7) 0.0658(10) 0.0435(8) 0.0051(7) 0.0139(6) 0.0089(7)
C6 0.0595(12) 0.0580(11) 0.0476(11) -0.0013(9) 0.0132(9) 0.0078(9)
C7 0.0470(9) 0.0433(9) 0.0375(9) 0.0089(7) 0.0124(7) 0.0111(7)
C8 0.0351(8) 0.0531(10) 0.0494(10) 0.0051(8) 0.0107(7) 0.0117(7)
C9 0.0366(8) 0.0499(9) 0.0471(9) 0.0046(7) 0.0163(7) 0.0166(7)
C10 0.0334(7) 0.0400(8) 0.0352(8) 0.0093(6) 0.0127(6) 0.0146(6)
C11 0.0362(8) 0.0438(8) 0.0361(8) 0.0129(6) 0.0161(6) 0.0170(6)
C12 0.0493(9) 0.0443(9) 0.0383(8) 0.0104(7) 0.0198(7) 0.0189(7)
C13 0.0375(8) 0.0418(8) 0.0357(8) 0.0096(6) 0.0146(6) 0.0164(6)
C14 0.0371(8) 0.0533(10) 0.0367(8) 0.0049(7) 0.0099(6) 0.0139(7)
C15 0.0352(8) 0.0606(11) 0.0423(9) 0.0143(8) 0.0140(7) 0.0191(7)
C16 0.0411(9) 0.0496(9) 0.0417(9) 0.0039(7) 0.0157(7) 0.0170(7)
C17 0.0385(8) 0.0468(9) 0.0374(8) 0.0010(7) 0.0168(6) 0.0117(7)
C18 0.0598(12) 0.0807(15) 0.0447(11) 0.0121(10) 0.0122(9) 0.0187(11)
C19 0.0435(10) 0.0731(13) 0.0433(10) -0.0017(9) 0.0093(8) 0.0112(9)

loop_
_atom_type_symbol
_atom_type_description
_atom_type_scat_dispersion_real
_atom_type_scat_dispersion_imag
_atom_type_scat_source
C C 0.0033 0.0016 'International Tables Vol C Tables 4.2.6.8 and 6.1.1.4'
H H 0.0000 0.0000 'International Tables Vol C Tables 4.2.6.8 and 6.1.1.4'
N N 0.0061 0.0033 'International Tables Vol C Tables 4.2.6.8 and 6.1.1.4'
O O 0.0106 0.0060 'International Tables Vol C Tables 4.2.6.8 and 6.1.1.4'
S S 0.1246 0.1234 'International Tables Vol C Tables 4.2.6.8 and 6.1.1.4'

loop_
_geom_angle_atom_site_label_1
_geom_angle_atom_site_label_2
_geom_angle_atom_site_label_3
_geom_angle
C17 S1 C16 102.01(8)
C17 S2 C18 88.63(9)
C15 O3 C11 121.70(12)
C17 N5 C19 111.16(15)
C7 C6 H6A 109.5
C7 C6 H6B 109.5
H6A C6 H6B 109.5
C7 C6 H6C 109.5
H6A C6 H6C 109.5
H6B C6 H6C 109.5
C12 C7 C8 118.26(16)
C12 C7 C6 120.81(17)
C8 C7 C6 120.93(17)
C9 C8 C7 121.38(16)
C9 C8 H8 119.3
C7 C8 H8 119.3
C8 C9 C10 120.81(15)
C8 C9 H9 119.6
C10 C9 H9 119.6
C11 C10 C9 117.06(15)
C11 C10 C13 117.99(14)
C9 C10 C13 124.94(14)
O3 C11 C12 116.44(14)
O3 C11 C10 121.44(14)
C12 C11 C10 122.12(15)
C11 C12 C7 120.35(15)
C11 C12 H12 119.8
C7 C12 H12 119.8
C14 C13 C10 119.01(14)
C14 C13 C16 120.61(15)
C10 C13 C16 120.37(14)
C13 C14 C15 122.85(16)
C13 C14 H14 118.6
C15 C14 H14 118.6
O4 C15 O3 117.49(16)
O4 C15 C14 125.51(18)
O3 C15 C14 117.00(14)
C13 C16 S1 113.00(12)
C13 C16 H16A 109.0
S1 C16 H16A 109.0
C13 C16 H16B 109.0
S1 C16 H16B 109.0
H16A C16 H16B 107.8
N5 C17 S1 127.23(14)
N5 C17 S2 118.81(14)
S1 C17 S2 113.93(9)
C19 C18 S2 105.20(15)
C19 C18 H18A 110.7
S2 C18 H18A 110.7
C19 C18 H18B 110.7
S2 C18 H18B 110.7
H18A C18 H18B 108.8
N5 C19 C18 110.36(16)
N5 C19 H19A 109.6
C18 C19 H19A 109.6
N5 C19 H19B 109.6
C18 C19 H19B 109.6
H19A C19 H19B 108.1

loop_
_geom_bond_atom_site_label_1
_geom_bond_atom_site_label_2
_geom_bond_distance
S1 C17 1.7455(18)
S1 C16 1.8140(18)
S2 C17 1.7693(17)
S2 C18 1.802(2)
O3 C15 1.372(2)
O3 C11 1.3769(19)
O4 C15 1.203(2)
N5 C17 1.257(2)
N5 C19 1.467(2)
C6 C7 1.503(3)
C6 H6A 0.9600
C6 H6B 0.9600
C6 H6C 0.9600
C7 C12 1.384(2)
C7 C8 1.400(2)
C8 C9 1.372(2)
C8 H8 0.9300
C9 C10 1.404(2)
C9 H9 0.9300
C10 C11 1.397(2)
C10 C13 1.448(2)
C11 C12 1.378(2)
C12 H12 0.9300
C13 C14 1.340(2)
C13 C16 1.504(2)
C14 C15 1.445(2)
C14 H14 0.9300
C16 H16A 0.9700
C16 H16B 0.9700
C18 C19 1.522(3)
C18 H18A 0.9700
C18 H18B 0.9700
C19 H19A 0.9700
C19 H19B 0.9700

loop_
_geom_torsion_atom_site_label_1
_geom_torsion_atom_site_label_2
_geom_torsion_atom_site_label_3
_geom_torsion_atom_site_label_4
_geom_torsion
C12 C7 C8 C9 0.8(3)
C6 C7 C8 C9 -179.12(17)
C7 C8 C9 C10 0.6(3)
C8 C9 C10 C11 -1.0(2)
C8 C9 C10 C13 177.74(16)
C15 O3 C11 C12 178.97(14)
C15 O3 C11 C10 -0.2(2)
C9 C10 C11 O3 179.32(14)
C13 C10 C11 O3 0.5(2)
C9 C10 C11 C12 0.2(2)
C13 C10 C11 C12 -178.69(14)
O3 C11 C12 C7 -178.01(15)
C10 C11 C12 C7 1.2(2)
C8 C7 C12 C11 -1.6(2)
C6 C7 C12 C11 178.28(16)
C11 C10 C13 C14 0.3(2)
C9 C10 C13 C14 -178.44(16)
C11 C10 C13 C16 179.52(14)
C9 C10 C13 C16 0.8(2)
C10 C13 C14 C15 -1.3(3)
C16 C13 C14 C15 179.47(15)
C11 O3 C15 O4 179.01(15)
C11 O3 C15 C14 -0.7(2)
C13 C14 C15 O4 -178.16(18)
C13 C14 C15 O3 1.6(3)
C14 C13 C16 S1 -107.17(16)
C10 C13 C16 S1 73.65(17)
C17 S1 C16 C13 88.38(13)
C19 N5 C17 S1 176.97(14)
C19 N5 C17 S2 -1.1(2)
C16 S1 C17 N5 -10.16(19)
C16 S1 C17 S2 167.99(9)
C18 S2 C17 N5 -12.40(17)
C18 S2 C17 S1 169.29(12)
C17 S2 C18 C19 20.03(16)
C17 N5 C19 C18 17.6(2)
S2 C18 C19 N5 -25.1(2)
